data_4023760
loop_
_publ_author_name
'Zulimar Nev\'arez'
'K. A. Woerpel'

_publ_section_title
;
 Dearomatization Reactions of Aryl-Substituted Silaaziridines
;
_journal_name_full 'Journal of Organic Chemistry'
_journal_page_first 8113
_journal_page_last 8115
_journal_paper_doi 10.1021/jo801502x
_journal_volume 73
_journal_year 2008
_chemical_formula_sum 'C29 H37 N O Si'
_chemical_formula_weight 443.69
_chemical_name_systematic
; 
 ? 
;
_space_group_IT_number 14
_symmetry_cell_setting monoclinic
_symmetry_space_group_name_Hall '-P 2ybc'
_symmetry_space_group_name_H-M 'P 1 21/c 1'
_atom_sites_solution_hydrogens mixed
_atom_sites_solution_primary direct
_atom_sites_solution_secondary difmap
_audit_creation_method SHELXTL
_cell_angle_alpha 90.00
_cell_angle_beta 108.092(4)
_cell_angle_gamma 90.00
_cell_formula_units_Z 4
_cell_length_a 18.628(5)
_cell_length_b 8.689(2)
_cell_length_c 16.855(4)
_cell_measurement_temperature 163(2)
_cell_volume 2593.3(11)
_computing_cell_refinement 'Bruker SMART/SAINT'
_computing_data_collection 'Bruker SMART'
_computing_data_reduction 'Bruker SAINT'
_computing_molecular_graphics 'Bruker SHELXTL'
_computing_publication_material 'Bruker SHELXTL'
_computing_structure_refinement 'Bruker SHELXTL'
_computing_structure_solution 'Bruker SHELXTL'
_diffrn_ambient_temperature 163(2)
_diffrn_measured_fraction_theta_full 0.998
_diffrn_measured_fraction_theta_max 0.998
_diffrn_measurement_device_type 'CCD area detector'
_diffrn_measurement_method 'phi and omega scans'
_diffrn_radiation_monochromator graphite
_diffrn_radiation_source 'normal-focus sealed tube'
_diffrn_radiation_type MoK\a
_diffrn_radiation_wavelength 0.71073
_diffrn_reflns_av_R_equivalents 0.0493
_diffrn_reflns_av_sigmaI/netI 0.0432
_diffrn_reflns_limit_h_max 23
_diffrn_reflns_limit_h_min -22
_diffrn_reflns_limit_k_max 10
_diffrn_reflns_limit_k_min -10
_diffrn_reflns_limit_l_max 21
_diffrn_reflns_limit_l_min -21
_diffrn_reflns_number 24325
_diffrn_reflns_theta_full 26.37
_diffrn_reflns_theta_max 26.37
_diffrn_reflns_theta_min 1.15
_diffrn_standards_decay_% '< 1.0'
_diffrn_standards_interval_count 'initial 50 frames recollected'
_diffrn_standards_number '50 frames'
_exptl_absorpt_coefficient_mu 0.111
_exptl_absorpt_correction_T_max 0.9890
_exptl_absorpt_correction_T_min 0.9675
_exptl_absorpt_correction_type multi-scan
_exptl_absorpt_process_details 'Bruker SADABS'
_exptl_crystal_colour colorless
_exptl_crystal_density_diffrn 1.136
_exptl_crystal_density_meas ?
_exptl_crystal_density_method 'not measured'
_exptl_crystal_description plate
_exptl_crystal_F_000 960
_exptl_crystal_size_max 0.30
_exptl_crystal_size_mid 0.27
_exptl_crystal_size_min 0.10
_refine_diff_density_max 1.072
_refine_diff_density_min -0.331
_refine_diff_density_rms 0.086
_refine_ls_extinction_method none
_refine_ls_goodness_of_fit_ref 1.116
_refine_ls_hydrogen_treatment mixed
_refine_ls_matrix_type full
_refine_ls_number_parameters 401
_refine_ls_number_reflns 5293
_refine_ls_number_restraints 0
_refine_ls_restrained_S_all 1.116
_refine_ls_R_factor_all 0.0976
_refine_ls_R_factor_gt 0.0761
_refine_ls_shift/su_max 0.000
_refine_ls_shift/su_mean 0.000
_refine_ls_structure_factor_coef Fsqd
_refine_ls_weighting_details 'calc w=1/[\s^2^(Fo^2^)+(0.0490P)^2^+11.8511P] where P=(Fo^2^+2Fc^2^)/3'
_refine_ls_weighting_scheme calc
_refine_ls_wR_factor_gt 0.2060
_refine_ls_wR_factor_ref 0.2186
_reflns_number_gt 4071
_reflns_number_total 5293
_reflns_threshold_expression >2sigma(I)
_cod_data_source_file jo801502x_si_003.cif
_cod_data_source_block kaw95
_cod_depositor_comments
;
The following automatic conversions were performed:
'_symmetry_cell_setting' value 'Monoclinic' changed to 'monoclinic'
according to '/home/saulius/struct/CIF-dictionaries/cif_core.dic'
dictionary named 'cif_core.dic' version 2.4.1 from 2010-06-29.

Automatic conversion script
Id: cif_fix_enum 1527 2010-12-29 10:47:43Z saulius 

The following automatic conversions were performed:

'_exptl_crystal_density_meas' value 'n/a' was changed to '?' - the
value is perceived as not measured.

Automatic conversion script
Id: cif_fix_values 3008 2015-01-20 13:52:24Z robertas 

The following automatic conversions were performed:

'_atom_sites_solution_hydrogens' value 'difmap & geom' was changed to
'mixed'.

Automatic conversion script
Id: cif_fix_values 6452 2018-10-05 10:23:21Z andrius 
;
_cod_original_sg_symbol_H-M 'P 21/c'
_cod_database_code 4023760

loop_
_symmetry_equiv_pos_as_xyz
'x, y, z'
'-x, y+1/2, -z+1/2'
'-x, -y, -z'
'x, -y-1/2, z-1/2'

loop_
_atom_site_label
_atom_site_type_symbol
_atom_site_fract_x
_atom_site_fract_y
_atom_site_fract_z
_atom_site_U_iso_or_equiv
_atom_site_adp_type
_atom_site_occupancy
_atom_site_symmetry_multiplicity
_atom_site_calc_flag
_atom_site_refinement_flags
_atom_site_disorder_assembly
_atom_site_disorder_group
Si1 Si 0.29166(6) 0.32928(12) 0.36398(6) 0.0184(3) Uani 1 1 d . . .
N1 N 0.21564(17) 0.4261(4) 0.29214(19) 0.0195(7) Uani 1 1 d . . .
O1 O 0.35613(14) 0.4014(3) 0.32478(16) 0.0218(6) Uani 1 1 d . . .
C1 C 0.2452(2) 0.5358(4) 0.2426(2) 0.0197(8) Uani 1 1 d . . .
C2 C 0.3220(2) 0.4658(4) 0.2435(2) 0.0204(8) Uani 1 1 d . . .
C3 C 0.1944(2) 0.5592(4) 0.1541(2) 0.0206(8) Uani 1 1 d . . .
C4 C 0.1528(2) 0.4378(5) 0.1084(3) 0.0281(9) Uani 1 1 d . . .
C5 C 0.1061(3) 0.4602(6) 0.0276(3) 0.0374(11) Uani 1 1 d . . .
C6 C 0.1005(3) 0.6033(6) -0.0097(3) 0.0363(11) Uani 1 1 d . . .
C7 C 0.1422(3) 0.7238(6) 0.0344(3) 0.0337(10) Uani 1 1 d . . .
C8 C 0.1890(2) 0.7029(5) 0.1159(3) 0.0289(9) Uani 1 1 d . . .
C9 C 0.3751(2) 0.5802(4) 0.2240(2) 0.0204(8) Uani 1 1 d . . .
C10 C 0.4189(2) 0.6787(5) 0.2857(3) 0.0295(9) Uani 1 1 d . . .
C11 C 0.4684(3) 0.7813(5) 0.2673(3) 0.0370(11) Uani 1 1 d . . .
C12 C 0.4752(3) 0.7861(6) 0.1882(3) 0.0376(11) Uani 1 1 d . . .
C13 C 0.4321(3) 0.6907(5) 0.1266(3) 0.0346(10) Uani 1 1 d . . .
C14 C 0.3821(2) 0.5880(5) 0.1447(3) 0.0276(9) Uani 1 1 d . . .
C15 C 0.1472(2) 0.4649(4) 0.3075(2) 0.0200(8) Uani 1 1 d . . .
C16 C 0.1094(2) 0.6048(5) 0.2843(3) 0.0251(8) Uani 1 1 d . . .
C17 C 0.0443(2) 0.6367(5) 0.3033(3) 0.0289(9) Uani 1 1 d . . .
C18 C 0.0125(2) 0.5337(5) 0.3459(3) 0.0292(9) Uani 1 1 d . . .
C19 C 0.0494(2) 0.3936(5) 0.3682(3) 0.0293(9) Uani 1 1 d . . .
C20 C 0.1147(2) 0.3595(5) 0.3488(3) 0.0258(9) Uani 1 1 d . . .
C21 C -0.0588(3) 0.5708(7) 0.3671(3) 0.0458(13) Uani 1 1 d . . .
H21A H -0.0764 0.6739 0.3465 0.069 Uiso 1 1 calc R . .
H21B H -0.0482 0.5674 0.4278 0.069 Uiso 1 1 calc R . .
H21C H -0.0979 0.4950 0.3407 0.069 Uiso 1 1 calc R . .
C22 C 0.3157(2) 0.4067(5) 0.4741(2) 0.0271(9) Uani 1 1 d . . .
C23 C 0.4017(3) 0.3917(7) 0.5178(3) 0.0414(12) Uani 1 1 d . . .
C24 C 0.2747(3) 0.3283(6) 0.5295(3) 0.0430(12) Uani 1 1 d . . .
H24A H 0.2905 0.3757 0.5850 0.064 Uiso 1 1 calc R . .
H24B H 0.2873 0.2185 0.5346 0.064 Uiso 1 1 calc R . .
H24C H 0.2200 0.3406 0.5042 0.064 Uiso 1 1 calc R . .
C25 C 0.2961(3) 0.5792(5) 0.4682(3) 0.0332(10) Uani 1 1 d . . .
C26 C 0.2932(2) 0.1115(4) 0.3507(2) 0.0245(8) Uani 1 1 d . . .
C27 C 0.2280(3) 0.0208(5) 0.3666(3) 0.0375(11) Uani 1 1 d . . .
H27A H 0.2345 -0.0892 0.3580 0.056 Uiso 1 1 calc R . .
H27B H 0.1799 0.0557 0.3278 0.056 Uiso 1 1 calc R . .
H27C H 0.2282 0.0380 0.4241 0.056 Uiso 1 1 calc R . .
C28 C 0.3682(3) 0.0486(5) 0.4100(3) 0.0328(10) Uani 1 1 d . . .
C29 C 0.2925(3) 0.0782(5) 0.2613(3) 0.0314(10) Uani 1 1 d . . .
H1A H 0.257(2) 0.639(5) 0.271(2) 0.012(9) Uiso 1 1 d . . .
H2A H 0.312(2) 0.383(5) 0.199(2) 0.017(10) Uiso 1 1 d . . .
H4A H 0.160(2) 0.342(6) 0.136(3) 0.029(12) Uiso 1 1 d . . .
H5A H 0.080(3) 0.381(7) -0.004(3) 0.050(16) Uiso 1 1 d . . .
H6A H 0.065(3) 0.620(5) -0.069(3) 0.029(12) Uiso 1 1 d . . .
H7A H 0.132(3) 0.820(7) 0.007(3) 0.053(16) Uiso 1 1 d . . .
H8A H 0.214(3) 0.789(6) 0.150(3) 0.045(15) Uiso 1 1 d . . .
H10A H 0.417(2) 0.675(5) 0.345(3) 0.025(11) Uiso 1 1 d . . .
H11A H 0.500(3) 0.854(6) 0.310(3) 0.040(13) Uiso 1 1 d . . .
H12A H 0.511(3) 0.849(6) 0.176(3) 0.034(13) Uiso 1 1 d . . .
H13A H 0.440(2) 0.697(5) 0.070(3) 0.024(11) Uiso 1 1 d . . .
H14A H 0.347(4) 0.522(7) 0.100(4) 0.069(19) Uiso 1 1 d . . .
H16A H 0.131(3) 0.679(5) 0.259(3) 0.029(12) Uiso 1 1 d . . .
H17A H 0.018(3) 0.733(6) 0.286(3) 0.042(14) Uiso 1 1 d . . .
H19A H 0.024(3) 0.315(6) 0.395(3) 0.036(13) Uiso 1 1 d . . .
H20A H 0.141(3) 0.256(6) 0.366(3) 0.037(13) Uiso 1 1 d . . .
H23A H 0.418(3) 0.282(8) 0.526(4) 0.062(18) Uiso 1 1 d . . .
H23B H 0.431(3) 0.441(7) 0.484(4) 0.054(17) Uiso 1 1 d . . .
H22C H 0.412(3) 0.437(6) 0.572(3) 0.045(15) Uiso 1 1 d . . .
H25A H 0.240(3) 0.588(5) 0.440(3) 0.026(11) Uiso 1 1 d . . .
H25B H 0.313(3) 0.618(6) 0.526(3) 0.048(15) Uiso 1 1 d . . .
H25C H 0.325(3) 0.630(6) 0.434(3) 0.042(14) Uiso 1 1 d . . .
H28A H 0.373(2) -0.064(5) 0.400(2) 0.014(9) Uiso 1 1 d . . .
H28B H 0.366(2) 0.052(5) 0.469(3) 0.028(11) Uiso 1 1 d . . .
H28C H 0.410(2) 0.103(5) 0.402(3) 0.023(11) Uiso 1 1 d . . .
H29A H 0.330(3) 0.129(6) 0.246(3) 0.035(13) Uiso 1 1 d . . .
H29B H 0.291(3) -0.037(7) 0.252(3) 0.051(15) Uiso 1 1 d . . .
H29C H 0.257(4) 0.125(8) 0.224(4) 0.064(19) Uiso 1 1 d . . .

loop_
_atom_site_aniso_label
_atom_site_aniso_U_11
_atom_site_aniso_U_22
_atom_site_aniso_U_33
_atom_site_aniso_U_23
_atom_site_aniso_U_13
_atom_site_aniso_U_12
Si1 0.0194(5) 0.0180(5) 0.0183(5) 0.0012(4) 0.0066(4) 0.0024(4)
N1 0.0182(15) 0.0193(16) 0.0223(16) 0.0034(13) 0.0082(13) 0.0004(12)
O1 0.0214(13) 0.0223(14) 0.0219(13) 0.0034(11) 0.0070(11) 0.0017(11)
C1 0.0203(18) 0.0185(18) 0.0206(18) 0.0009(15) 0.0068(15) -0.0007(15)
C2 0.0203(19) 0.0211(19) 0.0205(18) 0.0032(15) 0.0073(15) 0.0020(15)
C3 0.0183(18) 0.0228(19) 0.0226(19) 0.0006(15) 0.0090(15) 0.0000(15)
C4 0.029(2) 0.025(2) 0.028(2) 0.0001(17) 0.0054(17) -0.0046(17)
C5 0.033(2) 0.044(3) 0.030(2) -0.008(2) 0.0019(19) -0.007(2)
C6 0.032(2) 0.053(3) 0.023(2) 0.007(2) 0.0069(18) 0.008(2)
C7 0.032(2) 0.039(3) 0.030(2) 0.014(2) 0.0096(19) 0.005(2)
C8 0.029(2) 0.027(2) 0.030(2) 0.0052(18) 0.0068(18) -0.0020(17)
C9 0.0176(17) 0.0177(18) 0.0256(19) 0.0043(15) 0.0062(15) 0.0023(14)
C10 0.029(2) 0.029(2) 0.031(2) -0.0003(18) 0.0097(18) -0.0051(18)
C11 0.029(2) 0.029(2) 0.048(3) -0.001(2) 0.005(2) -0.0108(19)
C12 0.024(2) 0.033(2) 0.056(3) 0.016(2) 0.013(2) -0.0027(19)
C13 0.031(2) 0.038(3) 0.040(3) 0.012(2) 0.018(2) 0.002(2)
C14 0.026(2) 0.029(2) 0.027(2) 0.0038(17) 0.0075(17) -0.0028(17)
C15 0.0169(17) 0.0224(19) 0.0192(18) -0.0031(15) 0.0034(14) 0.0007(15)
C16 0.026(2) 0.024(2) 0.026(2) 0.0031(17) 0.0087(17) 0.0036(17)
C17 0.026(2) 0.031(2) 0.029(2) -0.0001(18) 0.0082(17) 0.0116(18)
C18 0.0202(19) 0.040(2) 0.028(2) -0.0015(18) 0.0091(16) 0.0056(18)
C19 0.026(2) 0.033(2) 0.032(2) 0.0013(18) 0.0135(18) -0.0007(18)
C20 0.026(2) 0.027(2) 0.028(2) 0.0042(17) 0.0117(17) 0.0034(17)
C21 0.031(3) 0.057(3) 0.055(3) 0.003(3) 0.022(2) 0.010(2)
C22 0.031(2) 0.030(2) 0.0211(19) -0.0031(17) 0.0083(17) 0.0030(17)
C23 0.037(3) 0.048(3) 0.032(3) -0.006(2) -0.001(2) 0.009(2)
C24 0.056(3) 0.053(3) 0.023(2) 0.003(2) 0.017(2) 0.001(3)
C25 0.038(3) 0.032(2) 0.027(2) -0.0106(19) 0.006(2) 0.004(2)
C26 0.030(2) 0.0190(19) 0.027(2) 0.0007(16) 0.0125(17) 0.0009(16)
C27 0.041(3) 0.024(2) 0.056(3) 0.004(2) 0.026(2) -0.0026(19)
C28 0.041(3) 0.027(2) 0.031(2) 0.0061(18) 0.013(2) 0.011(2)
C29 0.043(3) 0.022(2) 0.029(2) -0.0052(18) 0.011(2) 0.001(2)

loop_
_atom_type_symbol
_atom_type_description
_atom_type_scat_dispersion_real
_atom_type_scat_dispersion_imag
_atom_type_scat_source
C C 0.0033 0.0016 'International Tables Vol C Tables 4.2.6.8 and 6.1.1.4'
H H 0.0000 0.0000 'International Tables Vol C Tables 4.2.6.8 and 6.1.1.4'
N N 0.0061 0.0033 'International Tables Vol C Tables 4.2.6.8 and 6.1.1.4'
O O 0.0106 0.0060 'International Tables Vol C Tables 4.2.6.8 and 6.1.1.4'
Si Si 0.0817 0.0704 'International Tables Vol C Tables 4.2.6.8 and 6.1.1.4'

loop_
_geom_angle_atom_site_label_1
_geom_angle_atom_site_label_2
_geom_angle_atom_site_label_3
_geom_angle
_geom_angle_site_symmetry_1
_geom_angle_site_symmetry_3
_geom_angle_publ_flag
O1 Si1 N1 94.14(14) . . ?
O1 Si1 C22 105.97(17) . . ?
N1 Si1 C22 113.50(17) . . ?
O1 Si1 C26 106.78(16) . . ?
N1 Si1 C26 115.48(17) . . ?
C22 Si1 C26 117.43(18) . . ?
C15 N1 C1 117.6(3) . . ?
C15 N1 Si1 124.3(2) . . ?
C1 N1 Si1 109.5(2) . . ?
C2 O1 Si1 111.5(2) . . ?
N1 C1 C3 114.5(3) . . ?
N1 C1 C2 104.2(3) . . ?
C3 C1 C2 110.8(3) . . ?
O1 C2 C9 109.9(3) . . ?
O1 C2 C1 107.3(3) . . ?
C9 C2 C1 113.9(3) . . ?
C4 C3 C8 118.4(4) . . ?
C4 C3 C1 121.0(4) . . ?
C8 C3 C1 120.6(4) . . ?
C5 C4 C3 120.6(4) . . ?
C6 C5 C4 120.7(4) . . ?
C7 C6 C5 119.2(4) . . ?
C6 C7 C8 120.6(4) . . ?
C7 C8 C3 120.4(4) . . ?
C14 C9 C10 118.7(4) . . ?
C14 C9 C2 120.5(4) . . ?
C10 C9 C2 120.8(4) . . ?
C11 C10 C9 120.2(4) . . ?
C12 C11 C10 120.3(4) . . ?
C13 C12 C11 120.2(4) . . ?
C12 C13 C14 119.7(4) . . ?
C9 C14 C13 120.9(4) . . ?
C20 C15 C16 116.8(4) . . ?
C20 C15 N1 119.2(3) . . ?
C16 C15 N1 124.0(3) . . ?
C17 C16 C15 121.0(4) . . ?
C16 C17 C18 122.6(4) . . ?
C17 C18 C19 116.7(4) . . ?
C17 C18 C21 122.1(4) . . ?
C19 C18 C21 121.2(4) . . ?
C20 C19 C18 121.3(4) . . ?
C19 C20 C15 121.7(4) . . ?
C25 C22 C24 108.5(4) . . ?
C25 C22 C23 107.6(4) . . ?
C24 C22 C23 108.0(4) . . ?
C25 C22 Si1 107.7(3) . . ?
C24 C22 Si1 115.3(3) . . ?
C23 C22 Si1 109.4(3) . . ?
C29 C26 C27 108.0(4) . . ?
C29 C26 C28 107.4(4) . . ?
C27 C26 C28 108.0(4) . . ?
C29 C26 Si1 107.9(3) . . ?
C27 C26 Si1 116.5(3) . . ?
C28 C26 Si1 108.6(3) . . ?

loop_
_geom_bond_atom_site_label_1
_geom_bond_atom_site_label_2
_geom_bond_distance
_geom_bond_site_symmetry_2
_geom_bond_publ_flag
Si1 O1 1.663(3) . ?
Si1 N1 1.765(3) . ?
Si1 C22 1.892(4) . ?
Si1 C26 1.907(4) . ?
N1 C15 1.418(5) . ?
N1 C1 1.482(5) . ?
O1 C2 1.432(4) . ?
C1 C3 1.512(5) . ?
C1 C2 1.550(5) . ?
C2 C9 1.509(5) . ?
C3 C4 1.391(6) . ?
C3 C8 1.394(6) . ?
C4 C5 1.383(6) . ?
C5 C6 1.383(7) . ?
C6 C7 1.377(7) . ?
C7 C8 1.392(6) . ?
C9 C14 1.384(6) . ?
C9 C10 1.398(6) . ?
C10 C11 1.385(6) . ?
C11 C12 1.380(7) . ?
C12 C13 1.375(7) . ?
C13 C14 1.391(6) . ?
C15 C20 1.397(5) . ?
C15 C16 1.399(5) . ?
C16 C17 1.375(6) . ?
C17 C18 1.389(6) . ?
C18 C19 1.391(6) . ?
C18 C21 1.514(6) . ?
C19 C20 1.387(6) . ?
C22 C25 1.538(6) . ?
C22 C24 1.538(6) . ?
C22 C23 1.546(6) . ?
C26 C29 1.531(6) . ?
C26 C27 1.539(6) . ?
C26 C28 1.544(6) . ?

loop_
_geom_torsion_atom_site_label_1
_geom_torsion_atom_site_label_2
_geom_torsion_atom_site_label_3
_geom_torsion_atom_site_label_4
_geom_torsion
_geom_torsion_site_symmetry_1
_geom_torsion_site_symmetry_2
_geom_torsion_site_symmetry_3
_geom_torsion_site_symmetry_4
_geom_torsion_publ_flag
O1 Si1 N1 C15 -154.4(3) . . . . ?
C22 Si1 N1 C15 -45.0(4) . . . . ?
C26 Si1 N1 C15 94.8(3) . . . . ?
O1 Si1 N1 C1 -7.8(3) . . . . ?
C22 Si1 N1 C1 101.6(3) . . . . ?
C26 Si1 N1 C1 -118.6(3) . . . . ?
N1 Si1 O1 C2 -16.0(3) . . . . ?
C22 Si1 O1 C2 -131.9(3) . . . . ?
C26 Si1 O1 C2 102.2(3) . . . . ?
C15 N1 C1 C3 -63.0(4) . . . . ?
Si1 N1 C1 C3 147.8(3) . . . . ?
C15 N1 C1 C2 175.7(3) . . . . ?
Si1 N1 C1 C2 26.6(3) . . . . ?
Si1 O1 C2 C9 158.4(2) . . . . ?
Si1 O1 C2 C1 34.2(3) . . . . ?
N1 C1 C2 O1 -37.9(4) . . . . ?
C3 C1 C2 O1 -161.5(3) . . . . ?
N1 C1 C2 C9 -159.6(3) . . . . ?
C3 C1 C2 C9 76.7(4) . . . . ?
N1 C1 C3 C4 -36.2(5) . . . . ?
C2 C1 C3 C4 81.3(4) . . . . ?
N1 C1 C3 C8 144.7(4) . . . . ?
C2 C1 C3 C8 -97.8(4) . . . . ?
C8 C3 C4 C5 -1.2(6) . . . . ?
C1 C3 C4 C5 179.6(4) . . . . ?
C3 C4 C5 C6 0.8(7) . . . . ?
C4 C5 C6 C7 0.2(7) . . . . ?
C5 C6 C7 C8 -0.7(7) . . . . ?
C6 C7 C8 C3 0.2(7) . . . . ?
C4 C3 C8 C7 0.7(6) . . . . ?
C1 C3 C8 C7 179.9(4) . . . . ?
O1 C2 C9 C14 140.3(4) . . . . ?
C1 C2 C9 C14 -99.4(4) . . . . ?
O1 C2 C9 C10 -38.8(5) . . . . ?
C1 C2 C9 C10 81.5(4) . . . . ?
C14 C9 C10 C11 -0.3(6) . . . . ?
C2 C9 C10 C11 178.8(4) . . . . ?
C9 C10 C11 C12 -0.5(7) . . . . ?
C10 C11 C12 C13 1.0(7) . . . . ?
C11 C12 C13 C14 -0.7(7) . . . . ?
C10 C9 C14 C13 0.6(6) . . . . ?
C2 C9 C14 C13 -178.6(4) . . . . ?
C12 C13 C14 C9 -0.1(7) . . . . ?
C1 N1 C15 C20 175.5(3) . . . . ?
Si1 N1 C15 C20 -40.3(5) . . . . ?
C1 N1 C15 C16 -5.1(5) . . . . ?
Si1 N1 C15 C16 139.2(3) . . . . ?
C20 C15 C16 C17 1.4(6) . . . . ?
N1 C15 C16 C17 -178.1(4) . . . . ?
C15 C16 C17 C18 -0.1(7) . . . . ?
C16 C17 C18 C19 -0.7(6) . . . . ?
C16 C17 C18 C21 179.5(4) . . . . ?
C17 C18 C19 C20 0.2(6) . . . . ?
C21 C18 C19 C20 -180.0(4) . . . . ?
C18 C19 C20 C15 1.2(7) . . . . ?
C16 C15 C20 C19 -1.9(6) . . . . ?
N1 C15 C20 C19 177.6(4) . . . . ?
O1 Si1 C22 C25 71.5(3) . . . . ?
N1 Si1 C22 C25 -30.4(4) . . . . ?
C26 Si1 C22 C25 -169.4(3) . . . . ?
O1 Si1 C22 C24 -167.2(3) . . . . ?
N1 Si1 C22 C24 90.9(3) . . . . ?
C26 Si1 C22 C24 -48.1(4) . . . . ?
O1 Si1 C22 C23 -45.2(4) . . . . ?
N1 Si1 C22 C23 -147.1(3) . . . . ?
C26 Si1 C22 C23 73.9(4) . . . . ?
O1 Si1 C26 C29 -46.9(3) . . . . ?
N1 Si1 C26 C29 56.3(3) . . . . ?
C22 Si1 C26 C29 -165.6(3) . . . . ?
O1 Si1 C26 C27 -168.5(3) . . . . ?
N1 Si1 C26 C27 -65.4(4) . . . . ?
C22 Si1 C26 C27 72.8(4) . . . . ?
O1 Si1 C26 C28 69.3(3) . . . . ?
N1 Si1 C26 C28 172.4(3) . . . . ?
C22 Si1 C26 C28 -49.4(3) . . . . ?
